data_7152101
loop_
_publ_author_name
'Lu, Shen-Ci'
'Wang, Wei-Xia'
'Gao, Pan-Liang'
'Zhang, Wei'
'Tu, Zhi-Feng'

_publ_section_title
;
 Photoinduced chlorine atom-transfer cyclization/photohydrolysis of
 3-acyl-2-chloro-N-(\w-phenylalkynyl)pyrroles: a one-pot synthesis of
 benzoyl-substituted fused pyrroles.
;
_journal_issue 2
_journal_name_full 'Organic &amp; biomolecular chemistry'
_journal_page_first 232
_journal_page_last 235
_journal_paper_doi 10.1039/c1ob05954h
_journal_volume 10
_journal_year 2012
_chemical_formula_sum 'C16 H11 Cl2 N O3'
_chemical_formula_weight 336.16
_chemical_name_systematic
;
?
;
_space_group_IT_number 14
_symmetry_cell_setting monoclinic
_symmetry_space_group_name_Hall '-P 2yn'
_symmetry_space_group_name_H-M 'P 1 21/n 1'
_atom_sites_solution_hydrogens geom
_atom_sites_solution_primary direct
_atom_sites_solution_secondary difmap
_audit_creation_method SHELXL-97
_cell_angle_alpha 90.00
_cell_angle_beta 92.38(2)
_cell_angle_gamma 90.00
_cell_formula_units_Z 4
_cell_length_a 6.393(13)
_cell_length_b 9.37(2)
_cell_length_c 26.44(6)
_cell_measurement_reflns_used 492
_cell_measurement_temperature 296(2)
_cell_measurement_theta_max 15.70
_cell_measurement_theta_min 2.31
_cell_volume 1582(6)
_computing_cell_refinement 'Bruker SAINT'
_computing_data_collection 'Bruker APEX2'
_computing_data_reduction 'Bruker SAINT'
_computing_molecular_graphics 'Bruker SHELXTL'
_computing_publication_material 'Bruker SHELXTL'
_computing_structure_refinement 'SHELXL-97 (Sheldrick, 2008)'
_computing_structure_solution 'SHELXS-97 (Sheldrick, 2008)'
_diffrn_ambient_temperature 296(2)
_diffrn_measured_fraction_theta_full 0.987
_diffrn_measured_fraction_theta_max 0.987
_diffrn_measurement_device_type 'Bruker APEX-II CCD'
_diffrn_measurement_method '\f and \w scans'
_diffrn_radiation_monochromator graphite
_diffrn_radiation_source 'fine-focus sealed tube'
_diffrn_radiation_type MoK\a
_diffrn_radiation_wavelength 0.71073
_diffrn_reflns_av_R_equivalents 0.1683
_diffrn_reflns_av_sigmaI/netI 0.2477
_diffrn_reflns_limit_h_max 7
_diffrn_reflns_limit_h_min -7
_diffrn_reflns_limit_k_max 9
_diffrn_reflns_limit_k_min -11
_diffrn_reflns_limit_l_max 31
_diffrn_reflns_limit_l_min -30
_diffrn_reflns_number 7140
_diffrn_reflns_theta_full 25.10
_diffrn_reflns_theta_max 25.10
_diffrn_reflns_theta_min 2.31
_exptl_absorpt_coefficient_mu 0.421
_exptl_absorpt_correction_T_max 0.9591
_exptl_absorpt_correction_T_min 0.8985
_exptl_absorpt_correction_type multi-scan
_exptl_absorpt_process_details SADABS
_exptl_crystal_colour colorless
_exptl_crystal_density_diffrn 1.411
_exptl_crystal_density_method 'not measured'
_exptl_crystal_description block
_exptl_crystal_F_000 688
_exptl_crystal_size_max 0.26
_exptl_crystal_size_mid 0.18
_exptl_crystal_size_min 0.10
_refine_diff_density_max 0.184
_refine_diff_density_min -0.224
_refine_diff_density_rms 0.051
_refine_ls_extinction_method none
_refine_ls_goodness_of_fit_ref 0.958
_refine_ls_hydrogen_treatment constr
_refine_ls_matrix_type full
_refine_ls_number_parameters 199
_refine_ls_number_reflns 2793
_refine_ls_number_restraints 0
_refine_ls_restrained_S_all 0.958
_refine_ls_R_factor_all 0.3128
_refine_ls_R_factor_gt 0.1024
_refine_ls_shift/su_max 0.000
_refine_ls_shift/su_mean 0.000
_refine_ls_structure_factor_coef Fsqd
_refine_ls_weighting_details 'calc w=1/[\s^2^(Fo^2^)+(0.0746P)^2^+0.0000P] where P=(Fo^2^+2Fc^2^)/3'
_refine_ls_weighting_scheme calc
_refine_ls_wR_factor_gt 0.1659
_refine_ls_wR_factor_ref 0.2454
_reflns_number_gt 798
_reflns_number_total 2793
_reflns_threshold_expression >2sigma(I)
_cod_data_source_file c1ob05954h.txt
_cod_data_source_block p21n
_cod_depositor_comments
;
The following automatic conversions were performed:

'_symmetry_cell_setting' value 'Monoclinic' changed to 'monoclinic'
according to /home/saulius/struct/CIF-dictionaries/cif_core.dic
dictionary named 'cif_core.dic' version 2.4.1 from 2010-06-29.

Automatic conversion script
Id: cif_fix_values 1715 2011-07-08 13:25:40Z adriana 
;
_cod_original_sg_symbol_H-M P2(1)/n
_cod_database_code 7152101

loop_
_symmetry_equiv_pos_as_xyz
'x, y, z'
'-x+1/2, y+1/2, -z+1/2'
'-x, -y, -z'
'x-1/2, -y-1/2, z-1/2'

loop_
_atom_site_label
_atom_site_type_symbol
_atom_site_fract_x
_atom_site_fract_y
_atom_site_fract_z
_atom_site_U_iso_or_equiv
_atom_site_adp_type
_atom_site_occupancy
_atom_site_symmetry_multiplicity
_atom_site_calc_flag
_atom_site_refinement_flags
C1 C 0.9524(14) 0.0667(11) 0.1114(4) 0.077(3) Uani 1 1 d .
C2 C 0.7730(15) 0.1362(11) 0.0965(3) 0.079(3) Uani 1 1 d .
C3 C 0.6895(14) 0.2032(10) 0.1393(3) 0.065(3) Uani 1 1 d .
C4 C 0.8249(14) 0.1644(9) 0.1799(3) 0.056(2) Uani 1 1 d .
C5 C 0.8527(12) 0.1872(9) 0.2351(3) 0.056(2) Uani 1 1 d .
H5 H 0.8458 0.2895 0.2426 0.068 Uiso 1 1 calc R
C6 C 1.0832(12) 0.1310(10) 0.2461(3) 0.075(3) Uani 1 1 d .
H6A H 1.1816 0.2099 0.2480 0.090 Uiso 1 1 calc R
H6B H 1.0929 0.0787 0.2778 0.090 Uiso 1 1 calc R
C7 C 1.1291(13) 0.0326(10) 0.2015(3) 0.077(3) Uani 1 1 d .
H7A H 1.2722 0.0431 0.1912 0.093 Uiso 1 1 calc R
H7B H 1.1032 -0.0667 0.2096 0.093 Uiso 1 1 calc R
C8 C 0.6969(13) 0.1069(10) 0.2663(4) 0.057(2) Uani 1 1 d .
C9 C 0.6891(13) 0.1306(9) 0.3215(3) 0.059(2) Uani 1 1 d .
C10 C 0.8244(13) 0.2228(10) 0.3482(4) 0.075(3) Uani 1 1 d .
H10 H 0.9166 0.2783 0.3303 0.090 Uiso 1 1 calc R
C11 C 0.8265(15) 0.2349(11) 0.4005(4) 0.094(3) Uani 1 1 d .
H11 H 0.9218 0.2939 0.4178 0.112 Uiso 1 1 calc R
C12 C 0.6836(18) 0.1569(13) 0.4255(3) 0.098(4) Uani 1 1 d .
C13 C 0.5404(15) 0.0680(12) 0.4016(4) 0.095(4) Uani 1 1 d .
H13 H 0.4418 0.0191 0.4198 0.114 Uiso 1 1 calc R
C14 C 0.5468(14) 0.0532(9) 0.3495(4) 0.077(3) Uani 1 1 d .
H14 H 0.4547 -0.0095 0.3328 0.092 Uiso 1 1 calc R
C15 C 1.0973(18) -0.0162(13) 0.0817(4) 0.108(4) Uani 1 1 d .
H15 H 1.0673 -0.0237 0.0471 0.129 Uiso 1 1 calc R
C16 C 0.5033(15) 0.2892(11) 0.1422(4) 0.085(3) Uani 1 1 d .
H16 H 0.4290 0.3081 0.1120 0.101 Uiso 1 1 calc R
Cl1 Cl 0.6651(4) 0.1461(4) 0.03613(10) 0.1262(13) Uani 1 1 d .
Cl2 Cl 0.6745(6) 0.1752(4) 0.49136(11) 0.1656(17) Uani 1 1 d .
N1 N 0.9799(11) 0.0847(8) 0.1624(3) 0.064(2) Uani 1 1 d .
O1 O 0.5773(9) 0.0210(6) 0.2444(2) 0.0673(18) Uani 1 1 d .
O2 O 0.4343(10) 0.3394(7) 0.1805(3) 0.096(2) Uani 1 1 d .
O3 O 1.2529(12) -0.0757(9) 0.0985(3) 0.134(3) Uani 1 1 d .

loop_
_atom_site_aniso_label
_atom_site_aniso_U_11
_atom_site_aniso_U_22
_atom_site_aniso_U_33
_atom_site_aniso_U_23
_atom_site_aniso_U_13
_atom_site_aniso_U_12
C1 0.047(7) 0.116(10) 0.067(8) -0.004(6) 0.000(6) 0.027(6)
C2 0.067(7) 0.098(8) 0.071(7) 0.001(6) -0.001(6) 0.019(6)
C3 0.053(6) 0.087(8) 0.055(6) 0.001(6) -0.001(5) 0.017(6)
C4 0.049(6) 0.059(7) 0.061(7) -0.010(5) 0.012(5) -0.009(5)
C5 0.049(6) 0.045(6) 0.075(6) 0.003(5) 0.005(5) 0.000(5)
C6 0.050(6) 0.099(8) 0.075(7) 0.009(6) 0.001(5) -0.015(6)
C7 0.053(6) 0.089(8) 0.090(8) 0.013(7) -0.014(6) 0.008(6)
C8 0.044(6) 0.045(7) 0.082(7) -0.004(6) -0.003(5) 0.015(5)
C9 0.055(6) 0.046(7) 0.074(7) -0.004(5) -0.002(5) -0.009(5)
C10 0.069(7) 0.076(8) 0.080(7) -0.004(6) 0.000(6) -0.032(6)
C11 0.085(8) 0.114(9) 0.083(8) -0.016(7) 0.018(7) -0.048(7)
C12 0.100(9) 0.134(10) 0.059(7) -0.017(7) 0.004(6) -0.043(8)
C13 0.078(8) 0.131(11) 0.075(8) -0.005(7) 0.010(6) -0.033(7)
C14 0.070(7) 0.065(7) 0.096(8) -0.005(6) 0.011(6) -0.019(5)
C15 0.088(9) 0.151(12) 0.083(8) -0.021(8) 0.005(7) 0.032(8)
C16 0.064(8) 0.098(10) 0.091(8) 0.010(7) -0.011(6) 0.020(7)
Cl1 0.106(2) 0.206(3) 0.0652(18) -0.005(2) -0.0098(15) 0.045(2)
Cl2 0.189(3) 0.237(4) 0.071(2) -0.016(2) 0.010(2) -0.096(3)
N1 0.046(5) 0.083(6) 0.063(6) -0.001(5) 0.000(4) 0.004(4)
O1 0.060(4) 0.062(5) 0.078(4) 0.001(4) -0.013(3) 0.000(3)
O2 0.080(5) 0.094(6) 0.116(6) 0.001(5) 0.019(4) 0.029(4)
O3 0.092(6) 0.182(9) 0.126(7) -0.022(6) -0.005(5) 0.070(6)

loop_
_atom_type_symbol
_atom_type_description
_atom_type_scat_dispersion_real
_atom_type_scat_dispersion_imag
_atom_type_scat_source
C C 0.0033 0.0016 'International Tables Vol C Tables 4.2.6.8 and 6.1.1.4'
H H 0.0000 0.0000 'International Tables Vol C Tables 4.2.6.8 and 6.1.1.4'
N N 0.0061 0.0033 'International Tables Vol C Tables 4.2.6.8 and 6.1.1.4'
O O 0.0106 0.0060 'International Tables Vol C Tables 4.2.6.8 and 6.1.1.4'
Cl Cl 0.1484 0.1585 'International Tables Vol C Tables 4.2.6.8 and 6.1.1.4'

loop_
_geom_angle_atom_site_label_1
_geom_angle_atom_site_label_2
_geom_angle_atom_site_label_3
_geom_angle
C2 C1 N1 107.4(8)
C2 C1 C15 130.0(10)
N1 C1 C15 122.6(9)
C1 C2 C3 108.8(8)
C1 C2 Cl1 126.6(8)
C3 C2 Cl1 124.6(8)
C4 C3 C2 104.8(8)
C4 C3 C16 126.1(9)
C2 C3 C16 129.1(10)
N1 C4 C3 108.8(8)
N1 C4 C5 111.2(8)
C3 C4 C5 140.0(9)
C4 C5 C8 114.2(7)
C4 C5 C6 101.9(7)
C8 C5 C6 111.2(7)
C4 C5 H5 109.7
C8 C5 H5 109.7
C6 C5 H5 109.7
C7 C6 C5 105.3(7)
C7 C6 H6A 110.7
C5 C6 H6A 110.7
C7 C6 H6B 110.7
C5 C6 H6B 110.7
H6A C6 H6B 108.8
N1 C7 C6 101.7(7)
N1 C7 H7A 111.4
C6 C7 H7A 111.4
N1 C7 H7B 111.4
C6 C7 H7B 111.4
H7A C7 H7B 109.3
O1 C8 C9 120.9(8)
O1 C8 C5 118.3(9)
C9 C8 C5 120.8(8)
C10 C9 C14 117.2(9)
C10 C9 C8 123.1(9)
C14 C9 C8 119.6(9)
C11 C10 C9 122.4(9)
C11 C10 H10 118.8
C9 C10 H10 118.8
C12 C11 C10 117.5(9)
C12 C11 H11 121.2
C10 C11 H11 121.2
C11 C12 C13 123.3(10)
C11 C12 Cl2 118.7(9)
C13 C12 Cl2 117.9(9)
C12 C13 C14 118.1(9)
C12 C13 H13 120.9
C14 C13 H13 120.9
C13 C14 C9 121.4(9)
C13 C14 H14 119.3
C9 C14 H14 119.3
O3 C15 C1 125.4(10)
O3 C15 H15 117.3
C1 C15 H15 117.3
O2 C16 C3 126.2(10)
O2 C16 H16 116.9
C3 C16 H16 116.9
C4 N1 C1 110.1(8)
C4 N1 C7 114.4(8)
C1 N1 C7 135.4(8)

loop_
_geom_bond_atom_site_label_1
_geom_bond_atom_site_label_2
_geom_bond_distance
C1 C2 1.362(10)
C1 N1 1.363(10)
C1 C15 1.463(12)
C2 C3 1.417(11)
C2 Cl1 1.716(10)
C3 C4 1.400(11)
C3 C16 1.442(11)
C4 N1 1.339(9)
C4 C5 1.477(11)
C5 C8 1.520(10)
C5 C6 1.581(10)
C5 H5 0.9800
C6 C7 1.536(11)
C6 H6A 0.9700
C6 H6B 0.9700
C7 N1 1.460(10)
C7 H7A 0.9700
C7 H7B 0.9700
C8 O1 1.237(9)
C8 C9 1.479(11)
C9 C10 1.394(10)
C9 C14 1.398(10)
C10 C11 1.385(11)
C10 H10 0.9300
C11 C12 1.362(12)
C11 H11 0.9300
C12 C13 1.373(12)
C12 Cl2 1.754(10)
C13 C14 1.386(12)
C13 H13 0.9300
C14 H14 0.9300
C15 O3 1.208(11)
C15 H15 0.9300
C16 O2 1.216(10)
C16 H16 0.9300

loop_
_geom_torsion_atom_site_label_1
_geom_torsion_atom_site_label_2
_geom_torsion_atom_site_label_3
_geom_torsion_atom_site_label_4
_geom_torsion
N1 C1 C2 C3 1.8(11)
C15 C1 C2 C3 -179.0(10)
N1 C1 C2 Cl1 -179.5(7)
C15 C1 C2 Cl1 -0.4(17)
C1 C2 C3 C4 -2.3(11)
Cl1 C2 C3 C4 179.0(7)
C1 C2 C3 C16 179.6(9)
Cl1 C2 C3 C16 0.9(15)
C2 C3 C4 N1 1.9(10)
C16 C3 C4 N1 -179.9(8)
C2 C3 C4 C5 179.5(10)
C16 C3 C4 C5 -2.3(17)
N1 C4 C5 C8 -108.8(8)
C3 C4 C5 C8 73.6(13)
N1 C4 C5 C6 11.2(9)
C3 C4 C5 C6 -166.4(10)
C4 C5 C6 C7 -20.9(8)
C8 C5 C6 C7 101.3(8)
C5 C6 C7 N1 22.6(8)
C4 C5 C8 O1 6.9(11)
C6 C5 C8 O1 -107.8(9)
C4 C5 C8 C9 -173.3(8)
C6 C5 C8 C9 71.9(9)
O1 C8 C9 C10 178.0(8)
C5 C8 C9 C10 -1.8(12)
O1 C8 C9 C14 1.0(12)
C5 C8 C9 C14 -178.8(7)
C14 C9 C10 C11 2.6(14)
C8 C9 C10 C11 -174.5(9)
C9 C10 C11 C12 -2.8(15)
C10 C11 C12 C13 0.2(17)
C10 C11 C12 Cl2 -177.4(8)
C11 C12 C13 C14 2.4(17)
Cl2 C12 C13 C14 180.0(8)
C12 C13 C14 C9 -2.5(15)
C10 C9 C14 C13 0.2(13)
C8 C9 C14 C13 177.4(8)
C2 C1 C15 O3 -179.2(12)
N1 C1 C15 O3 -0.2(18)
C4 C3 C16 O2 -1.1(16)
C2 C3 C16 O2 176.7(10)
C3 C4 N1 C1 -0.8(10)
C5 C4 N1 C1 -179.2(7)
C3 C4 N1 C7 -177.9(7)
C5 C4 N1 C7 3.7(10)
C2 C1 N1 C4 -0.6(10)
C15 C1 N1 C4 -179.8(9)
C2 C1 N1 C7 175.6(9)
C15 C1 N1 C7 -3.6(16)
C6 C7 N1 C4 -17.1(9)
C6 C7 N1 C1 166.7(9)
